data_4347988
loop_
_publ_author_name
'Cohen, Seth M.'
'Zhang, Zhenjie'
'Boissonnault, Jake A.'

_publ_section_title
;
 Toward &quot;metalloMOFzymes&quot;: Metal-Organic Frameworks with
 Single-Site Metal Catalysts for Small-Molecule Transformations.
;
_journal_issue 15
_journal_name_full 'Inorganic chemistry'
_journal_page_first 7281
_journal_page_last 7290
_journal_paper_doi 10.1021/acs.inorgchem.6b00828
_journal_volume 55
_journal_year 2016
_chemical_formula_sum 'C28 H29.5 N4 O8'
_chemical_formula_weight 550.06
_chemical_name_common SQ1
_space_group_IT_number 2
_space_group_name_Hall '-P 1'
_space_group_name_H-M_alt 'P -1'
_symmetry_cell_setting triclinic
_symmetry_space_group_name_H-M 'P -1'
_atom_sites_solution_hydrogens geom
_atom_sites_solution_primary direct
_atom_sites_solution_secondary difmap
_audit_creation_method SHELXL-97
_cell_angle_alpha 87.1034(13)
_cell_angle_beta 87.0287(14)
_cell_angle_gamma 73.1174(13)
_cell_formula_units_Z 2
_cell_length_a 6.98900(10)
_cell_length_b 11.5447(2)
_cell_length_c 17.1361(3)
_cell_measurement_reflns_used 47.03
_cell_measurement_temperature 100(2)
_cell_measurement_theta_max 68.14
_cell_measurement_theta_min 2.58
_cell_volume 1320.36(4)
_computing_cell_refinement 'Bruker SAINT'
_computing_data_collection 'Bruker APEX2'
_computing_data_reduction 'Bruker SAINT'
_computing_molecular_graphics 'Bruker SHELXTL'
_computing_publication_material 'Bruker SHELXTL'
_computing_structure_refinement 'SHELXL-2014 (Sheldrick 2014)'
_computing_structure_solution 'SHELXS-97 (Sheldrick 2008)'
_diffrn_ambient_temperature 100(2)
_diffrn_measured_fraction_theta_full 0.965
_diffrn_measured_fraction_theta_max 0.965
_diffrn_measurement_device_type 'Bruker APEX-II CCD'
_diffrn_measurement_method '\f and \w scans'
_diffrn_radiation_monochromator graphite
_diffrn_radiation_source 'fine-focus sealed tube'
_diffrn_radiation_type CuK\a
_diffrn_radiation_wavelength 1.54178
_diffrn_reflns_av_R_equivalents 0.0520
_diffrn_reflns_av_sigmaI/netI 0.0541
_diffrn_reflns_limit_h_max 7
_diffrn_reflns_limit_h_min -8
_diffrn_reflns_limit_k_max 13
_diffrn_reflns_limit_k_min -12
_diffrn_reflns_limit_l_max 20
_diffrn_reflns_limit_l_min -19
_diffrn_reflns_number 13525
_diffrn_reflns_theta_full 68.17
_diffrn_reflns_theta_max 68.17
_diffrn_reflns_theta_min 2.58
_diffrn_standards_number 0
_exptl_absorpt_coefficient_mu 0.857
_exptl_absorpt_correction_T_max 0.9831
_exptl_absorpt_correction_T_min 0.9584
_exptl_absorpt_correction_type multi-scan
_exptl_absorpt_process_details SADABS-2004/1(Bruker,2004)
_exptl_crystal_colour Yellow
_exptl_crystal_density_diffrn 1.384
_exptl_crystal_density_method 'not measured'
_exptl_crystal_description Prism
_exptl_crystal_F_000 579
_exptl_crystal_size_max 0.05
_exptl_crystal_size_mid 0.02
_exptl_crystal_size_min 0.02
_refine_diff_density_max 0.622
_refine_diff_density_min -0.313
_refine_diff_density_rms 0.057
_refine_ls_extinction_method none
_refine_ls_goodness_of_fit_ref 1.025
_refine_ls_hydrogen_treatment mixed
_refine_ls_matrix_type full
_refine_ls_number_parameters 429
_refine_ls_number_reflns 4674
_refine_ls_number_restraints 12
_refine_ls_restrained_S_all 1.024
_refine_ls_R_factor_all 0.0750
_refine_ls_R_factor_gt 0.0512
_refine_ls_shift/su_max 0.001
_refine_ls_shift/su_mean 0.000
_refine_ls_structure_factor_coef Fsqd
_refine_ls_weighting_details 'calc w=1/[\s^2^(Fo^2^)+(0.1000P)^2^+0.0000P] where P=(Fo^2^+2Fc^2^)/3'
_refine_ls_weighting_scheme calc
_refine_ls_wR_factor_gt 0.1369
_refine_ls_wR_factor_ref 0.1545
_reflns_number_gt 3464
_reflns_number_total 4674
_reflns_threshold_expression >2\s(I)
_cod_data_source_file ic6b00828_si_001.cif
_cod_data_source_block SQ1
_cod_depositor_comments
;
The following automatic conversions were performed:

data item '_symmetry_cell_setting' value 'Triclinic' was changed to
'triclinic' in accordance with the
/home/saulius/struct/COD-crude-data/automatic-downloads/DataCite-retrospective/ACS/depositions/lib/dictionaries/cif_core.dic
dictionary named 'cif_core.dic' version 2.4.2 last updated on
2011-04-26.

Automatic conversion script
Id: cif_fix_values 6909 2019-04-08 15:41:33Z antanas 
;
_cod_original_sg_symbol_H-M P-1
_cod_original_formula_sum 'C28 H29.50 N4 O8'
_cod_database_code 4347988

loop_
_symmetry_equiv_pos_as_xyz
'x, y, z'
'-x, -y, -z'

loop_
_atom_site_label
_atom_site_type_symbol
_atom_site_fract_x
_atom_site_fract_y
_atom_site_fract_z
_atom_site_U_iso_or_equiv
_atom_site_adp_type
_atom_site_occupancy
_atom_site_symmetry_multiplicity
_atom_site_calc_flag
_atom_site_refinement_flags
_atom_site_disorder_assembly
_atom_site_disorder_group
O3 O 0.4979(2) 0.35773(14) 0.29953(8) 0.0226(3) Uani 1 1 d . . .
N2 N 0.7966(2) 0.47717(15) -0.04604(9) 0.0152(4) Uani 1 1 d . . .
H2 H 0.8346 0.4061 -0.0676 0.018 Uiso 1 1 calc R . .
O1 O 1.3717(2) 0.33624(15) -0.55219(8) 0.0266(4) Uani 1 1 d . . .
H1 H 1.4228 0.3426 -0.5971 0.040 Uiso 1 1 calc R . .
O4 O 0.4496(2) 0.55839(14) 0.30201(8) 0.0220(3) Uani 1 1 d . . .
H4 H 0.4077 0.5477 0.3479 0.033 Uiso 1 1 calc R . .
O2 O 1.3174(2) 0.53785(14) -0.55721(8) 0.0236(4) Uani 1 1 d . . .
C15 C 0.5868(3) 0.46209(19) 0.18632(11) 0.0164(4) Uani 1 1 d . . .
O9 O 0.8935(2) 0.26744(13) -0.13452(8) 0.0238(4) Uani 1 1 d . . .
O6 O 0.7233(3) 0.78228(14) -0.04224(9) 0.0286(4) Uani 1 1 d . . .
O5 O 0.8639(2) 0.78185(14) -0.22251(9) 0.0276(4) Uani 1 1 d . . .
N1 N 0.9406(2) 0.47462(15) -0.21828(9) 0.0160(4) Uani 1 1 d . . .
H1A H 0.9243 0.4062 -0.1984 0.019 Uiso 1 1 calc R . .
C17 C 0.6702(3) 0.58004(19) 0.07611(11) 0.0175(4) Uani 1 1 d . . .
H17 H 0.6801 0.6553 0.0539 0.021 Uiso 1 1 calc R . .
C12 C 0.7260(3) 0.47670(18) 0.03182(11) 0.0148(4) Uani 1 1 d . . .
C7 C 1.1422(3) 0.5610(2) -0.40861(12) 0.0229(5) Uani 1 1 d . . .
H7 H 1.1592 0.6308 -0.4365 0.028 Uiso 1 1 calc R . .
C13 C 0.7129(3) 0.36591(19) 0.06512(11) 0.0170(4) Uani 1 1 d . . .
H13 H 0.7507 0.2955 0.0349 0.020 Uiso 1 1 calc R . .
C9 C 0.8145(3) 0.57138(18) -0.09278(11) 0.0150(4) Uani 1 1 d . . .
C16 C 0.6005(3) 0.57227(19) 0.15256(12) 0.0178(4) Uani 1 1 d . . .
H16 H 0.5612 0.6429 0.1826 0.021 Uiso 1 1 calc R . .
C14 C 0.6449(3) 0.35881(19) 0.14191(11) 0.0177(4) Uani 1 1 d . . .
H14 H 0.6377 0.2833 0.1645 0.021 Uiso 1 1 calc R . .
C6 C 1.0513(3) 0.5726(2) -0.33478(12) 0.0211(5) Uani 1 1 d . . .
H6 H 1.0064 0.6496 -0.3118 0.025 Uiso 1 1 calc R . .
C5 C 1.0264(3) 0.47002(19) -0.29447(11) 0.0175(4) Uani 1 1 d . . .
C8 C 0.8802(3) 0.56986(19) -0.17176(11) 0.0157(4) Uani 1 1 d . . .
C2 C 1.2092(3) 0.4489(2) -0.44292(11) 0.0203(5) Uani 1 1 d . . .
C18 C 0.5088(3) 0.45411(19) 0.26749(11) 0.0177(4) Uani 1 1 d . . .
C3 C 1.1821(3) 0.3463(2) -0.40240(12) 0.0214(5) Uani 1 1 d . . .
H3 H 1.2265 0.2694 -0.4254 0.026 Uiso 1 1 calc R . .
C4 C 1.0898(3) 0.3574(2) -0.32836(12) 0.0209(5) Uani 1 1 d . . .
H4A H 1.0700 0.2881 -0.3008 0.025 Uiso 1 1 calc R . .
C10 C 0.7801(3) 0.70305(19) -0.08960(12) 0.0194(5) Uani 1 1 d . . .
N3 N 0.9305(3) 0.06624(19) -0.11579(18) 0.0504(7) Uani 1 1 d . . .
C20 C 1.2246(3) 0.1177(2) -0.14006(14) 0.0276(5) Uani 1 1 d . . .
H20A H 1.2863 0.1394 -0.0943 0.033 Uiso 1 1 calc R . .
H20B H 1.2721 0.1542 -0.1880 0.033 Uiso 1 1 calc R . .
C1 C 1.3038(3) 0.4449(2) -0.52216(11) 0.0202(5) Uani 1 1 d . . .
C19 C 1.0021(3) 0.16003(19) -0.13146(13) 0.0235(5) Uani 1 1 d . . .
C11 C 0.8483(3) 0.70307(19) -0.17523(12) 0.0187(4) Uani 1 1 d . . .
C21 C 1.2768(4) -0.0201(3) -0.1454(2) 0.0484(8) Uani 1 1 d . . .
H21A H 1.3905 -0.0614 -0.1123 0.058 Uiso 1 1 calc R . .
H21B H 1.3117 -0.0448 -0.2000 0.058 Uiso 1 1 calc R . .
C23 C 0.7213(4) 0.0746(3) -0.1043(3) 0.0786(14) Uani 1 1 d . . .
H23A H 0.6436 0.1598 -0.0997 0.118 Uiso 1 1 calc R . .
H23B H 0.7012 0.0288 -0.0564 0.118 Uiso 1 1 calc R . .
H23C H 0.6767 0.0410 -0.1491 0.118 Uiso 1 1 calc R . .
C22 C 1.0846(4) -0.0502(3) -0.1153(3) 0.0721(13) Uani 1 1 d . . .
H22A H 1.0509 -0.1067 -0.1501 0.087 Uiso 1 1 calc R . .
H22B H 1.1003 -0.0872 -0.0617 0.087 Uiso 1 1 calc R . .
C29 C 0.7880(16) 0.9388(13) -0.4095(7) 0.046(2) Uani 0.50 1 d P A 1
H29 H 0.7796 0.8677 -0.4329 0.055 Uiso 0.50 1 calc PR A 1
N4 N 0.9623(9) 0.9620(7) -0.3850(3) 0.0337(11) Uani 0.50 1 d P A 1
C33 C 1.1660(15) 0.8816(13) -0.3970(9) 0.057(3) Uani 0.50 1 d P A 1
H33A H 1.1843 0.8538 -0.4507 0.086 Uiso 0.50 1 calc PR A 1
H33B H 1.1871 0.8117 -0.3602 0.086 Uiso 0.50 1 calc PR A 1
H33C H 1.2629 0.9258 -0.3881 0.086 Uiso 0.50 1 calc PR A 1
C30 C 0.6156(12) 1.0509(9) -0.3909(6) 0.070(2) Uani 0.50 1 d P A 1
H30A H 0.4921 1.0291 -0.3746 0.084 Uiso 0.50 1 calc PR A 1
H30B H 0.5880 1.1090 -0.4363 0.084 Uiso 0.50 1 calc PR A 1
C32 C 0.9265(19) 1.0539(8) -0.3347(5) 0.0432(19) Uani 0.50 1 d P A 1
N5 N 0.8069(13) 1.0603(5) -0.3632(4) 0.0582(15) Uani 0.50 1 d P B 2
C26 C 0.8974(15) 0.8812(7) -0.4311(4) 0.0560(18) Uani 0.50 1 d P B 2
H26A H 0.9123 0.9013 -0.4875 0.067 Uiso 0.50 1 calc PR B 2
H26B H 0.8852 0.7979 -0.4250 0.067 Uiso 0.50 1 calc PR B 2
C24 C 1.0050(18) 1.0143(11) -0.3551(7) 0.054(3) Uani 0.50 1 d P B 2
O8 O 1.048(2) 1.0815(15) -0.3008(8) 0.068(4) Uani 0.50 1 d PU A 1
O7 O 1.107(2) 1.0758(17) -0.3253(10) 0.074(4) Uani 0.50 1 d PU B 2
C27 C 0.714(2) 0.9715(13) -0.3944(8) 0.053(3) Uani 0.50 1 d P B 2
H27A H 0.6146 1.0101 -0.4339 0.064 Uiso 0.50 1 calc PR B 2
H27B H 0.6499 0.9326 -0.3521 0.064 Uiso 0.50 1 calc PR B 2
C28 C 0.6865(14) 1.1749(9) -0.3379(7) 0.082(3) Uani 0.50 1 d PU B 2
H28A H 0.6402 1.2285 -0.3835 0.123 Uiso 0.50 1 calc PR B 2
H28B H 0.7655 1.2107 -0.3060 0.123 Uiso 0.50 1 calc PR B 2
H28C H 0.5708 1.1645 -0.3066 0.123 Uiso 0.50 1 calc PR B 2
C31 C 0.6953(17) 1.1028(10) -0.3233(8) 0.089(3) Uani 0.50 1 d PU A 1
H31A H 0.6494 1.0743 -0.2723 0.106 Uiso 0.50 1 calc PR A 1
H31B H 0.6509 1.1925 -0.3263 0.106 Uiso 0.50 1 calc PR A 1
C25 C 1.0777(19) 0.8919(10) -0.3873(6) 0.046(3) Uani 0.50 1 d P B 2
H25A H 1.1139 0.8287 -0.3450 0.055 Uiso 0.50 1 calc PR B 2
H25B H 1.1954 0.8851 -0.4234 0.055 Uiso 0.50 1 calc PR B 2

loop_
_atom_site_aniso_label
_atom_site_aniso_U_11
_atom_site_aniso_U_22
_atom_site_aniso_U_33
_atom_site_aniso_U_23
_atom_site_aniso_U_13
_atom_site_aniso_U_12
O3 0.0251(8) 0.0270(8) 0.0165(7) 0.0017(6) 0.0018(6) -0.0098(6)
N2 0.0176(9) 0.0161(9) 0.0123(8) -0.0019(6) 0.0026(6) -0.0055(7)
O1 0.0304(9) 0.0333(9) 0.0161(7) -0.0042(6) 0.0055(6) -0.0097(7)
O4 0.0261(8) 0.0278(8) 0.0127(7) -0.0029(6) 0.0040(6) -0.0089(6)
O2 0.0243(8) 0.0334(9) 0.0136(7) -0.0002(6) 0.0025(6) -0.0096(7)
C15 0.0123(10) 0.0240(11) 0.0135(9) 0.0007(8) -0.0026(7) -0.0064(8)
O9 0.0282(9) 0.0180(8) 0.0243(8) -0.0011(6) 0.0035(6) -0.0060(6)
O6 0.0481(10) 0.0207(8) 0.0186(7) -0.0037(6) 0.0057(7) -0.0132(7)
O5 0.0404(10) 0.0250(8) 0.0200(7) 0.0032(6) 0.0033(6) -0.0152(7)
N1 0.0180(9) 0.0205(9) 0.0116(8) -0.0010(6) 0.0005(6) -0.0091(7)
C17 0.0185(11) 0.0203(10) 0.0156(10) 0.0002(8) -0.0006(7) -0.0087(8)
C12 0.0091(10) 0.0230(11) 0.0130(9) 0.0012(8) -0.0018(7) -0.0059(8)
C7 0.0235(12) 0.0301(12) 0.0169(10) 0.0027(8) 0.0017(8) -0.0114(9)
C13 0.0156(10) 0.0191(10) 0.0156(9) -0.0018(8) 0.0003(7) -0.0038(8)
C9 0.0113(10) 0.0198(10) 0.0142(9) -0.0009(7) -0.0021(7) -0.0048(8)
C16 0.0149(10) 0.0233(11) 0.0171(9) -0.0029(8) -0.0015(7) -0.0079(8)
C14 0.0166(11) 0.0206(11) 0.0169(10) 0.0021(8) -0.0027(7) -0.0070(8)
C6 0.0212(11) 0.0258(12) 0.0178(10) -0.0003(8) 0.0007(8) -0.0092(9)
C5 0.0150(10) 0.0266(11) 0.0116(9) -0.0012(8) -0.0010(7) -0.0068(8)
C8 0.0130(10) 0.0217(11) 0.0146(9) 0.0014(8) -0.0029(7) -0.0086(8)
C2 0.0162(11) 0.0302(12) 0.0150(10) -0.0014(8) -0.0010(8) -0.0074(8)
C18 0.0131(10) 0.0268(12) 0.0141(9) -0.0002(8) -0.0015(7) -0.0071(8)
C3 0.0214(11) 0.0274(12) 0.0163(10) -0.0016(8) -0.0006(8) -0.0085(9)
C4 0.0201(11) 0.0263(12) 0.0182(10) 0.0012(8) 0.0001(8) -0.0105(9)
C10 0.0227(11) 0.0212(11) 0.0164(10) 0.0002(8) -0.0007(8) -0.0096(9)
N3 0.0191(11) 0.0196(11) 0.113(2) 0.0108(12) -0.0084(12) -0.0073(9)
C20 0.0229(12) 0.0262(12) 0.0366(13) -0.0074(9) -0.0039(9) -0.0098(9)
C1 0.0165(11) 0.0304(12) 0.0142(10) -0.0003(8) -0.0025(7) -0.0075(9)
C19 0.0245(12) 0.0174(11) 0.0295(11) -0.0017(8) -0.0020(9) -0.0072(9)
C11 0.0189(11) 0.0228(11) 0.0166(10) -0.0006(8) -0.0012(8) -0.0094(8)
C21 0.0314(15) 0.0285(14) 0.085(2) -0.0104(14) -0.0133(14) -0.0049(11)
C23 0.0228(16) 0.0352(17) 0.178(5) 0.029(2) -0.008(2) -0.0128(13)
C22 0.0251(16) 0.0177(14) 0.173(4) 0.0050(18) -0.0210(19) -0.0044(11)
C29 0.028(7) 0.060(7) 0.053(6) -0.016(5) 0.002(4) -0.016(5)
N4 0.042(3) 0.018(3) 0.041(3) -0.008(2) -0.008(2) -0.007(3)
C33 0.050(7) 0.040(4) 0.078(6) -0.013(4) 0.001(6) -0.006(5)
C30 0.036(4) 0.056(5) 0.110(7) 0.004(5) -0.010(4) 0.000(4)
C32 0.053(6) 0.025(4) 0.054(5) -0.004(3) -0.026(5) -0.010(4)
N5 0.059(4) 0.035(3) 0.081(4) -0.009(3) -0.013(4) -0.011(3)
C26 0.087(6) 0.047(4) 0.043(4) 0.004(3) -0.012(4) -0.034(4)
C24 0.057(7) 0.032(6) 0.062(6) 0.001(4) 0.003(5) 0.001(5)
O8 0.106(11) 0.044(5) 0.071(6) 0.004(4) -0.040(6) -0.042(7)
O7 0.060(6) 0.047(4) 0.118(12) -0.007(7) -0.024(6) -0.019(4)
C27 0.039(8) 0.074(10) 0.056(6) -0.018(5) 0.003(5) -0.029(7)
C28 0.063(5) 0.054(5) 0.127(8) -0.015(5) -0.036(5) -0.006(5)
C31 0.074(6) 0.049(6) 0.126(9) -0.009(6) 0.012(6) 0.007(5)
C25 0.068(9) 0.028(5) 0.043(4) 0.001(3) 0.001(5) -0.018(7)

loop_
_atom_type_symbol
_atom_type_description
_atom_type_scat_dispersion_real
_atom_type_scat_dispersion_imag
_atom_type_scat_source
C C 0.0181 0.0091 'International Tables Vol C Tables 4.2.6.8 and 6.1.1.4'
H H 0.0000 0.0000 'International Tables Vol C Tables 4.2.6.8 and 6.1.1.4'
N N 0.0311 0.0180 'International Tables Vol C Tables 4.2.6.8 and 6.1.1.4'
O O 0.0492 0.0322 'International Tables Vol C Tables 4.2.6.8 and 6.1.1.4'

loop_
_geom_angle_atom_site_label_1
_geom_angle_atom_site_label_2
_geom_angle_atom_site_label_3
_geom_angle
C9 N2 C12 129.08(18)
C14 C15 C16 119.21(18)
C14 C15 C18 119.77(18)
C16 C15 C18 121.02(19)
C8 N1 C5 128.51(17)
C16 C17 C12 119.50(18)
C17 C12 N2 123.01(17)
C17 C12 C13 119.96(17)
N2 C12 C13 117.03(18)
C6 C7 C2 121.2(2)
C14 C13 C12 120.10(19)
N2 C9 C8 127.90(19)
N2 C9 C10 139.52(19)
C8 C9 C10 92.57(16)
C17 C16 C15 121.0(2)
C13 C14 C15 120.26(18)
C7 C6 C5 119.0(2)
C6 C5 C4 120.59(19)
C6 C5 N1 122.05(19)
C4 C5 N1 117.36(18)
N1 C8 C9 128.29(18)
N1 C8 C11 139.89(17)
C9 C8 C11 91.82(17)
C7 C2 C3 119.50(19)
C7 C2 C1 117.53(19)
C3 C2 C1 123.0(2)
O3 C18 O4 123.21(18)
O3 C18 C15 122.64(19)
O4 C18 C15 114.14(17)
C4 C3 C2 119.7(2)
C3 C4 C5 120.04(19)
O6 C10 C9 138.59(19)
O6 C10 C11 133.38(19)
C9 C10 C11 88.03(16)
C19 N3 C23 124.7(2)
C19 N3 C22 113.5(2)
C23 N3 C22 121.7(2)
C19 C20 C21 105.02(19)
O2 C1 O1 122.93(18)
O2 C1 C2 121.0(2)
O1 C1 C2 116.04(18)
O9 C19 N3 123.1(2)
O9 C19 C20 126.8(2)
N3 C19 C20 110.0(2)
O5 C11 C8 138.8(2)
O5 C11 C10 133.7(2)
C8 C11 C10 87.58(15)
C20 C21 C22 104.1(2)
N3 C22 C21 104.6(2)
N4 C29 C30 106.1(10)
C32 N4 C29 114.0(7)
C32 N4 C33 120.0(9)
C29 N4 C33 124.7(9)
C29 C30 C31 102.3(9)
O8 C32 N4 126.0(13)
O8 C32 C31 127.3(11)
N4 C32 C31 106.3(8)
C24 N5 C28 126.0(10)
C24 N5 C27 112.8(8)
C28 N5 C27 120.9(9)
C27 C26 C25 105.9(9)
O7 C24 N5 121.2(13)
O7 C24 C25 128.2(13)
N5 C24 C25 110.6(13)
N5 C27 C26 101.0(10)
C30 C31 C32 104.1(8)
C24 C25 C26 103.2(10)

loop_
_geom_bond_atom_site_label_1
_geom_bond_atom_site_label_2
_geom_bond_distance
O3 C18 1.236(3)
N2 C9 1.349(3)
N2 C12 1.399(2)
O1 C1 1.326(3)
O4 C18 1.314(3)
O2 C1 1.228(3)
C15 C14 1.394(3)
C15 C16 1.397(3)
C15 C18 1.476(3)
O9 C19 1.252(3)
O6 C10 1.218(3)
O5 C11 1.212(3)
N1 C8 1.344(3)
N1 C5 1.405(2)
C17 C16 1.382(3)
C17 C12 1.394(3)
C12 C13 1.400(3)
C7 C6 1.381(3)
C7 C2 1.392(3)
C13 C14 1.382(3)
C9 C8 1.406(3)
C9 C10 1.472(3)
C6 C5 1.391(3)
C5 C4 1.393(3)
C8 C11 1.487(3)
C2 C3 1.398(3)
C2 C1 1.476(3)
C3 C4 1.387(3)
C10 C11 1.519(3)
N3 C19 1.329(3)
N3 C23 1.441(4)
N3 C22 1.458(4)
C20 C19 1.491(3)
C20 C21 1.532(4)
C21 C22 1.540(5)
C29 N4 1.409(14)
C29 C30 1.525(11)
N4 C32 1.359(10)
N4 C33 1.467(11)
C30 C31 1.530(15)
C32 O8 1.178(19)
C32 C31 1.555(15)
N5 C24 1.343(13)
N5 C28 1.422(11)
N5 C27 1.495(16)
C26 C27 1.526(13)
C26 C25 1.537(15)
C24 O7 1.28(2)
C24 C25 1.481(16)
